data_1518933
loop_
_publ_author_name
'Zhang, Xia'
'Yin, Qiuxiang'
'Du, Wei'
'Gong, Junbo'
'Bao, Ying'
'Zhang, Meijing'
'Hou, Baohong'
'Hao, Hongxun'

_publ_section_title
;
 Phase Transformation between Anhydrate and Monohydrate of Sodium
 Dehydroacetate
;
_journal_issue 13
_journal_name_full 'Industrial &amp; Engineering Chemistry Research'
_journal_page_first 3438
_journal_paper_doi 10.1021/ie504873p
_journal_volume 54
_journal_year 2015
_chemical_formula_sum 'C8 H7 Na O4'
_chemical_formula_weight 190.12
_chemical_name_systematic
; 
 ? 
;
_space_group_IT_number 14
_symmetry_space_group_name_Hall '-P 2ybc'
_symmetry_space_group_name_H-M 'P 1 21/c 1'
_atom_sites_solution_hydrogens geom
_atom_sites_solution_primary direct
_atom_sites_solution_secondary difmap
_audit_creation_method SHELXL-97
_cell_angle_alpha 90.00
_cell_angle_beta 114.49(3)
_cell_angle_gamma 90.00
_cell_formula_units_Z 8
_cell_length_a 14.344(3)
_cell_length_b 10.452(2)
_cell_length_c 12.188(2)
_cell_measurement_temperature 293(2)
_cell_volume 1662.9(7)
_computing_structure_refinement 'SHELXL-97 (Sheldrick, 1997)'
_computing_structure_solution 'SHELXS-97 (Sheldrick, 1990)'
_diffrn_ambient_temperature 293(2)
_diffrn_measured_fraction_theta_full 0.995
_diffrn_measured_fraction_theta_max 0.995
_diffrn_radiation_monochromator graphite
_diffrn_radiation_source 'fine-focus sealed tube'
_diffrn_radiation_type MoK\a
_diffrn_radiation_wavelength 0.71073
_diffrn_reflns_av_R_equivalents 0.1255
_diffrn_reflns_av_sigmaI/netI 0.1142
_diffrn_reflns_limit_h_max 17
_diffrn_reflns_limit_h_min -17
_diffrn_reflns_limit_k_max 12
_diffrn_reflns_limit_k_min -11
_diffrn_reflns_limit_l_max 14
_diffrn_reflns_limit_l_min -14
_diffrn_reflns_number 13060
_diffrn_reflns_theta_full 25.50
_diffrn_reflns_theta_max 25.50
_diffrn_reflns_theta_min 3.12
_exptl_absorpt_coefficient_mu 0.165
_exptl_absorpt_correction_T_max 0.9837
_exptl_absorpt_correction_T_min 0.9678
_exptl_crystal_density_diffrn 1.519
_exptl_crystal_density_method 'not measured'
_exptl_crystal_F_000 784
_exptl_crystal_size_max 0.20
_exptl_crystal_size_mid 0.15
_exptl_crystal_size_min 0.10
_refine_diff_density_max 0.646
_refine_diff_density_min -0.465
_refine_diff_density_rms 0.084
_refine_ls_extinction_coef 0.017(7)
_refine_ls_extinction_expression Fc^*^=kFc[1+0.001xFc^2^\l^3^/sin(2\q)]^-1/4^
_refine_ls_extinction_method SHELXL
_refine_ls_goodness_of_fit_ref 1.005
_refine_ls_hydrogen_treatment mixed
_refine_ls_matrix_type full
_refine_ls_number_parameters 236
_refine_ls_number_reflns 3090
_refine_ls_number_restraints 0
_refine_ls_restrained_S_all 1.005
_refine_ls_R_factor_all 0.1854
_refine_ls_R_factor_gt 0.1019
_refine_ls_shift/su_max 0.000
_refine_ls_shift/su_mean 0.000
_refine_ls_structure_factor_coef Fsqd
_refine_ls_weighting_details 'calc w=1/[\s^2^(Fo^2^)+(0.2000P)^2^+0.0000P] where P=(Fo^2^+2Fc^2^)/3'
_refine_ls_weighting_scheme calc
_refine_ls_wR_factor_gt 0.2740
_refine_ls_wR_factor_ref 0.3301
_reflns_number_gt 1590
_reflns_number_total 3090
_reflns_threshold_expression >2sigma(I)
_cod_data_source_file ie504873p_si_001.cif
_cod_data_source_block b
_cod_depositor_comments 'Adding full bibliography for 1518933--1518934.cif.'
_cod_original_cell_volume 1662.8(6)
_cod_database_code 1518933

loop_
_symmetry_equiv_pos_as_xyz
'x, y, z'
'-x, y+1/2, -z+1/2'
'-x, -y, -z'
'x, -y-1/2, z-1/2'

loop_
_atom_site_label
_atom_site_type_symbol
_atom_site_fract_x
_atom_site_fract_y
_atom_site_fract_z
_atom_site_U_iso_or_equiv
_atom_site_adp_type
_atom_site_occupancy
_atom_site_symmetry_multiplicity
_atom_site_calc_flag
_atom_site_refinement_flags
Na1 Na 0.27190(19) 0.8569(2) 0.1488(2) 0.0515(8) Uani 1 1 d .
Na2 Na 0.20825(19) 0.8260(2) 0.3919(2) 0.0529(8) Uani 1 1 d .
O1 O 0.3175(4) 0.7305(5) 0.3167(4) 0.0573(13) Uani 1 1 d .
O2 O 0.3099(4) 0.6509(4) 0.1004(4) 0.0583(13) Uani 1 1 d .
O3 O 0.5871(4) 0.4763(5) 0.3078(5) 0.0764(17) Uani 1 1 d .
O4 O 0.6040(5) 0.5939(6) 0.4735(6) 0.0943(19) Uani 1 1 d .
O5 O 0.1570(5) 1.1388(6) 0.1127(6) 0.0911(19) Uani 1 1 d .
O6 O -0.1424(4) 1.1474(4) 0.0432(4) 0.0617(13) Uani 1 1 d .
O7 O 0.1919(3) 0.9793(4) 0.2494(4) 0.0584(13) Uani 1 1 d .
O8 O 0.0413(4) 0.8906(5) 0.3009(5) 0.0817(18) Uani 1 1 d .
C14 C 0.4670(4) 0.7134(5) 0.4725(4) 0.0318(13) Uani 1 1 d .
H14A H 0.4405 0.7651 0.5148 0.038 Uiso 1 1 calc R
C5 C 0.0195(5) 1.0535(6) 0.1607(6) 0.0477(16) Uani 1 1 d .
C4 C -0.0487(5) 1.1387(6) 0.0718(6) 0.0568(19) Uani 1 1 d .
C3 C -0.0115(5) 1.2163(6) 0.0110(5) 0.0426(15) Uani 1 1 d .
H3A H -0.0572 1.2703 -0.0471 0.051 Uiso 1 1 calc R
C12 C 0.5452(5) 0.5520(7) 0.3511(6) 0.0531(17) Uani 1 1 d .
C11 C 0.4449(5) 0.6063(6) 0.2893(6) 0.0488(16) Uani 1 1 d .
C13 C 0.4054(5) 0.6845(6) 0.3548(6) 0.0500(16) Uani 1 1 d .
C7 C -0.0142(5) 0.9704(7) 0.2322(6) 0.0607(19) Uani 1 1 d .
C2 C 0.0850(7) 1.2205(7) 0.0284(6) 0.071(2) Uani 1 1 d .
C15 C 0.5630(6) 0.6714(7) 0.5298(6) 0.0585(19) Uani 1 1 d .
C6 C 0.1245(5) 1.0514(6) 0.1797(5) 0.0470(16) Uani 1 1 d .
C10 C 0.3851(5) 0.5853(6) 0.1613(6) 0.0531(17) Uani 1 1 d .
C9 C 0.4135(7) 0.4818(8) 0.0960(7) 0.076(2) Uani 1 1 d .
H9A H 0.3660 0.4817 0.0126 0.115 Uiso 1 1 calc R
H9B H 0.4112 0.4005 0.1314 0.115 Uiso 1 1 calc R
H9C H 0.4814 0.4969 0.1019 0.115 Uiso 1 1 calc R
C16 C 0.6253(7) 0.7168(9) 0.6547(7) 0.092(3) Uani 1 1 d .
H16A H 0.5840 0.7706 0.6806 0.138 Uiso 1 1 calc R
H16B H 0.6830 0.7646 0.6562 0.138 Uiso 1 1 calc R
H16C H 0.6490 0.6446 0.7078 0.138 Uiso 1 1 calc R
C8 C -0.1183(7) 0.9817(10) 0.2293(10) 0.107(4) Uani 1 1 d .
H8A H -0.1267 0.9189 0.2819 0.160 Uiso 1 1 calc R
H8B H -0.1686 0.9678 0.1485 0.160 Uiso 1 1 calc R
H8C H -0.1270 1.0657 0.2555 0.160 Uiso 1 1 calc R
C1 C 0.1221(11) 1.3119(9) -0.0354(10) 0.132(5) Uani 1 1 d .
H1A H 0.0657 1.3616 -0.0900 0.197 Uiso 1 1 calc R
H1B H 0.1533 1.2663 -0.0798 0.197 Uiso 1 1 calc R
H1C H 0.1717 1.3677 0.0218 0.197 Uiso 1 1 calc R

loop_
_atom_site_aniso_label
_atom_site_aniso_U_11
_atom_site_aniso_U_22
_atom_site_aniso_U_33
_atom_site_aniso_U_23
_atom_site_aniso_U_13
_atom_site_aniso_U_12
Na1 0.0435(15) 0.0658(16) 0.0450(15) -0.0004(11) 0.0182(12) -0.0005(11)
Na2 0.0429(15) 0.0743(17) 0.0422(15) 0.0059(12) 0.0184(12) 0.0029(12)
O1 0.048(3) 0.084(3) 0.045(3) 0.009(2) 0.024(2) 0.019(2)
O2 0.056(3) 0.074(3) 0.044(3) 0.006(2) 0.020(2) 0.012(2)
O3 0.062(3) 0.102(4) 0.069(3) -0.006(3) 0.032(3) 0.033(3)
O4 0.079(4) 0.119(5) 0.080(4) 0.004(4) 0.028(4) 0.004(4)
O5 0.096(5) 0.099(4) 0.083(4) -0.002(3) 0.043(4) -0.001(3)
O6 0.051(3) 0.065(3) 0.057(3) -0.006(2) 0.011(2) 0.015(2)
O7 0.043(3) 0.077(3) 0.053(3) 0.012(2) 0.017(2) 0.010(2)
O8 0.046(3) 0.107(4) 0.087(4) 0.042(3) 0.021(3) 0.008(3)
C14 0.024(3) 0.048(3) 0.024(3) -0.004(2) 0.010(2) 0.009(2)
C5 0.041(4) 0.057(4) 0.043(4) -0.007(3) 0.016(3) 0.006(3)
C4 0.050(5) 0.062(4) 0.046(4) -0.015(3) 0.008(3) 0.016(3)
C3 0.042(4) 0.056(4) 0.023(3) 0.014(3) 0.006(3) 0.019(3)
C12 0.040(4) 0.076(5) 0.042(4) 0.003(3) 0.016(3) 0.002(3)
C11 0.053(4) 0.055(4) 0.041(4) 0.005(3) 0.023(3) 0.007(3)
C13 0.052(4) 0.058(4) 0.053(4) 0.005(3) 0.034(4) 0.001(3)
C7 0.035(4) 0.085(5) 0.053(4) 0.008(4) 0.009(3) -0.003(3)
C2 0.103(7) 0.060(5) 0.043(4) 0.003(3) 0.024(4) 0.004(4)
C15 0.070(5) 0.063(4) 0.054(4) -0.002(3) 0.037(4) -0.008(4)
C6 0.056(4) 0.054(4) 0.033(3) 0.002(3) 0.021(3) 0.004(3)
C10 0.056(5) 0.063(4) 0.051(4) -0.001(3) 0.032(4) -0.006(3)
C9 0.085(6) 0.089(6) 0.059(5) -0.008(4) 0.033(5) 0.018(5)
C16 0.095(7) 0.120(7) 0.045(5) -0.010(5) 0.013(5) -0.030(6)
C8 0.062(6) 0.149(9) 0.117(8) 0.052(7) 0.045(6) 0.009(6)
C1 0.231(16) 0.095(7) 0.097(8) 0.012(6) 0.096(10) -0.031(8)

loop_
_atom_type_symbol
_atom_type_description
_atom_type_scat_dispersion_real
_atom_type_scat_dispersion_imag
_atom_type_scat_source
C C 0.0033 0.0016 'International Tables Vol C Tables 4.2.6.8 and 6.1.1.4'
H H 0.0000 0.0000 'International Tables Vol C Tables 4.2.6.8 and 6.1.1.4'
Na Na 0.0362 0.0249 'International Tables Vol C Tables 4.2.6.8 and 6.1.1.4'
O O 0.0106 0.0060 'International Tables Vol C Tables 4.2.6.8 and 6.1.1.4'

loop_
_geom_angle_atom_site_label_1
_geom_angle_atom_site_label_2
_geom_angle_atom_site_label_3
_geom_angle
_geom_angle_site_symmetry_1
_geom_angle_site_symmetry_3
O3 Na1 O1 102.3(2) 2_655 .
O3 Na1 O6 121.2(2) 2_655 3_575
O1 Na1 O6 134.9(2) . 3_575
O3 Na1 O2 106.7(2) 2_655 .
O1 Na1 O2 71.74(17) . .
O6 Na1 O2 84.29(17) 3_575 .
O3 Na1 O7 99.2(2) 2_655 .
O1 Na1 O7 82.50(17) . .
O6 Na1 O7 100.16(18) 3_575 .
O2 Na1 O7 146.56(19) . .
O3 Na1 C13 86.4(2) 2_655 .
O1 Na1 C13 21.75(15) . .
O6 Na1 C13 142.46(19) 3_575 .
O2 Na1 C13 62.15(17) . .
O7 Na1 C13 99.61(18) . .
O3 Na1 C6 101.7(2) 2_655 .
O1 Na1 C6 103.22(18) . .
O6 Na1 C6 80.29(17) 3_575 .
O2 Na1 C6 151.6(2) . .
O7 Na1 C6 22.01(14) . .
C13 Na1 C6 121.47(18) . .
O3 Na1 Na2 113.29(18) 2_655 4_575
O1 Na1 Na2 111.15(15) . 4_575
O6 Na1 Na2 43.15(12) 3_575 4_575
O2 Na1 Na2 42.96(12) . 4_575
O7 Na1 Na2 139.89(15) . 4_575
C13 Na1 Na2 105.07(15) . 4_575
C6 Na1 Na2 122.80(15) . 4_575
O3 Na1 Na2 112.44(17) 2_655 .
O1 Na1 Na2 42.28(12) . .
O6 Na1 Na2 118.67(16) 3_575 .
O2 Na1 Na2 107.46(14) . .
O7 Na1 Na2 41.51(12) . .
C13 Na1 Na2 62.38(13) . .
C6 Na1 Na2 61.07(13) . .
Na2 Na1 Na2 131.35(9) 4_575 .
O8 Na2 O7 70.72(18) . .
O8 Na2 O1 132.3(2) . .
O7 Na2 O1 82.94(17) . .
O8 Na2 O2 123.2(2) . 4_576
O7 Na2 O2 124.45(19) . 4_576
O1 Na2 O2 104.46(19) . 4_576
O8 Na2 O6 84.97(19) . 2_545
O7 Na2 O6 150.4(2) . 2_545
O1 Na2 O6 102.6(2) . 2_545
O2 Na2 O6 82.80(17) 4_576 2_545
O8 Na2 Na1 115.70(16) . 4_576
O7 Na2 Na1 167.25(16) . 4_576
O1 Na2 Na1 98.64(14) . 4_576
O2 Na2 Na1 42.86(13) 4_576 4_576
O6 Na2 Na1 41.72(12) 2_545 4_576
O8 Na2 Na1 98.77(17) . .
O7 Na2 Na1 43.05(13) . .
O1 Na2 Na1 41.19(12) . .
O2 Na2 Na1 130.42(15) 4_576 .
O6 Na2 Na1 129.98(16) 2_545 .
Na1 Na2 Na1 139.83(10) 4_576 .
C13 O1 Na1 115.2(4) . .
C13 O1 Na2 139.2(4) . .
Na1 O1 Na2 96.53(18) . .
C10 O2 Na1 126.4(4) . .
C10 O2 Na2 134.5(4) . 4_575
Na1 O2 Na2 94.18(18) . 4_575
C12 O3 Na1 143.6(5) . 2_645
C15 O4 C12 121.3(6) . .
C2 O5 C6 119.5(7) . .
C4 O6 Na1 127.2(5) . 3_575
C4 O6 Na2 119.8(4) . 2
Na1 O6 Na2 95.12(18) 3_575 2
C6 O7 Na2 138.1(4) . .
C6 O7 Na1 112.3(4) . .
Na2 O7 Na1 95.45(18) . .
C7 O8 Na2 142.4(5) . .
C15 C14 C13 123.6(6) . .
C15 C14 H14A 118.2 . .
C13 C14 H14A 118.2 . .
C6 C5 C4 118.6(6) . .
C6 C5 C7 119.1(6) . .
C4 C5 C7 122.3(6) . .
O6 C4 C3 115.4(6) . .
O6 C4 C5 125.4(7) . .
C3 C4 C5 119.2(7) . .
C2 C3 C4 124.2(6) . .
C2 C3 H3A 117.9 . .
C4 C3 H3A 117.9 . .
O3 C12 O4 117.2(6) . .
O3 C12 C11 126.0(6) . .
O4 C12 C11 116.8(6) . .
C13 C11 C12 118.8(6) . .
C13 C11 C10 119.8(6) . .
C12 C11 C10 121.4(6) . .
O1 C13 C14 114.8(6) . .
O1 C13 C11 126.4(6) . .
C14 C13 C11 118.8(6) . .
O1 C13 Na1 43.0(3) . .
C14 C13 Na1 130.3(4) . .
C11 C13 Na1 98.0(4) . .
O8 C7 C5 122.6(7) . .
O8 C7 C8 115.9(7) . .
C5 C7 C8 121.5(7) . .
C3 C2 O5 120.4(7) . .
C3 C2 C1 121.9(8) . .
O5 C2 C1 117.8(9) . .
C14 C15 O4 120.4(6) . .
C14 C15 C16 118.8(7) . .
O4 C15 C16 120.7(8) . .
O7 C6 C5 126.2(6) . .
O7 C6 O5 115.7(6) . .
C5 C6 O5 118.1(6) . .
O7 C6 Na1 45.6(3) . .
C5 C6 Na1 136.6(4) . .
O5 C6 Na1 87.0(4) . .
O2 C10 C11 122.8(6) . .
O2 C10 C9 116.4(6) . .
C11 C10 C9 120.8(6) . .
C10 C9 H9A 109.5 . .
C10 C9 H9B 109.5 . .
H9A C9 H9B 109.5 . .
C10 C9 H9C 109.5 . .
H9A C9 H9C 109.5 . .
H9B C9 H9C 109.5 . .
C15 C16 H16A 109.5 . .
C15 C16 H16B 109.5 . .
H16A C16 H16B 109.5 . .
C15 C16 H16C 109.5 . .
H16A C16 H16C 109.5 . .
H16B C16 H16C 109.5 . .
C7 C8 H8A 109.5 . .
C7 C8 H8B 109.5 . .
H8A C8 H8B 109.5 . .
C7 C8 H8C 109.5 . .
H8A C8 H8C 109.5 . .
H8B C8 H8C 109.5 . .
C2 C1 H1A 109.5 . .
C2 C1 H1B 109.5 . .
H1A C1 H1B 109.5 . .
C2 C1 H1C 109.5 . .
H1A C1 H1C 109.5 . .
H1B C1 H1C 109.5 . .

loop_
_geom_bond_atom_site_label_1
_geom_bond_atom_site_label_2
_geom_bond_distance
_geom_bond_site_symmetry_2
Na1 O3 2.245(5) 2_655
Na1 O1 2.292(5) .
Na1 O6 2.308(5) 3_575
Na1 O2 2.355(5) .
Na1 O7 2.371(5) .
Na1 C13 3.038(7) .
Na1 C6 3.067(7) .
Na1 Na2 3.454(4) 4_575
Na1 Na2 3.458(4) .
Na2 O8 2.284(6) .
Na2 O7 2.302(5) .
Na2 O1 2.342(5) .
Na2 O2 2.360(5) 4_576
Na2 O6 2.372(5) 2_545
Na2 Na1 3.454(4) 4_576
O1 C13 1.245(7) .
O2 C10 1.234(8) .
O2 Na2 2.360(5) 4_575
O3 C12 1.236(8) .
O3 Na1 2.245(5) 2_645
O4 C15 1.345(9) .
O4 C12 1.444(9) .
O5 C2 1.404(10) .
O5 C6 1.427(8) .
O6 C4 1.244(8) .
O6 Na1 2.308(5) 3_575
O6 Na2 2.372(5) 2
O7 C6 1.242(7) .
O8 C7 1.216(8) .
C14 C15 1.334(9) .
C14 C13 1.372(8) .
C14 H14A 0.9300 .
C5 C6 1.425(9) .
C5 C4 1.430(9) .
C5 C7 1.448(10) .
C4 C3 1.350(10) .
C3 C2 1.311(11) .
C3 H3A 0.9300 .
C12 C11 1.436(9) .
C11 C13 1.414(9) .
C11 C10 1.452(9) .
C7 C8 1.483(10) .
C2 C1 1.465(12) .
C15 C16 1.487(10) .
C10 C9 1.496(9) .
C9 H9A 0.9600 .
C9 H9B 0.9600 .
C9 H9C 0.9600 .
C16 H16A 0.9600 .
C16 H16B 0.9600 .
C16 H16C 0.9600 .
C8 H8A 0.9600 .
C8 H8B 0.9600 .
C8 H8C 0.9600 .
C1 H1A 0.9600 .
C1 H1B 0.9600 .
C1 H1C 0.9600 .

loop_
_geom_torsion_atom_site_label_1
_geom_torsion_atom_site_label_2
_geom_torsion_atom_site_label_3
_geom_torsion_atom_site_label_4
_geom_torsion
_geom_torsion_site_symmetry_1
_geom_torsion_site_symmetry_4
O3 Na1 Na2 O8 127.2(2) 2_655 .
O1 Na1 Na2 O8 -149.1(3) . .
O6 Na1 Na2 O8 -22.6(2) 3_575 .
O2 Na1 Na2 O8 -115.6(2) . .
O7 Na1 Na2 O8 49.1(2) . .
C13 Na1 Na2 O8 -159.8(2) . .
C6 Na1 Na2 O8 36.0(2) . .
Na2 Na1 Na2 O8 -73.8(2) 4_575 .
O3 Na1 Na2 O7 78.1(3) 2_655 .
O1 Na1 Na2 O7 161.8(3) . .
O6 Na1 Na2 O7 -71.7(2) 3_575 .
O2 Na1 Na2 O7 -164.7(2) . .
C13 Na1 Na2 O7 151.1(2) . .
C6 Na1 Na2 O7 -13.1(2) . .
Na2 Na1 Na2 O7 -122.9(2) 4_575 .
O3 Na1 Na2 O1 -83.7(3) 2_655 .
O6 Na1 Na2 O1 126.5(2) 3_575 .
O2 Na1 Na2 O1 33.5(2) . .
O7 Na1 Na2 O1 -161.8(3) . .
C13 Na1 Na2 O1 -10.7(2) . .
C6 Na1 Na2 O1 -174.9(2) . .
Na2 Na1 Na2 O1 75.3(2) 4_575 .
O3 Na1 Na2 O2 -22.0(3) 2_655 4_576
O1 Na1 Na2 O2 61.6(3) . 4_576
O6 Na1 Na2 O2 -171.8(2) 3_575 4_576
O2 Na1 Na2 O2 95.1(3) . 4_576
O7 Na1 Na2 O2 -100.2(3) . 4_576
C13 Na1 Na2 O2 50.9(2) . 4_576
C6 Na1 Na2 O2 -113.3(2) . 4_576
Na2 Na1 Na2 O2 136.9(2) 4_575 4_576
O3 Na1 Na2 O6 -142.0(2) 2_655 2_545
O1 Na1 Na2 O6 -58.3(3) . 2_545
O6 Na1 Na2 O6 68.2(3) 3_575 2_545
O2 Na1 Na2 O6 -24.8(3) . 2_545
O7 Na1 Na2 O6 139.9(3) . 2_545
C13 Na1 Na2 O6 -69.0(2) . 2_545
C6 Na1 Na2 O6 126.8(2) . 2_545
Na2 Na1 Na2 O6 17.0(3) 4_575 2_545
O3 Na1 Na2 Na1 -83.1(2) 2_655 4_576
O1 Na1 Na2 Na1 0.6(2) . 4_576
O6 Na1 Na2 Na1 127.1(2) 3_575 4_576
O2 Na1 Na2 Na1 34.1(2) . 4_576
O7 Na1 Na2 Na1 -161.2(2) . 4_576
C13 Na1 Na2 Na1 -10.1(2) . 4_576
C6 Na1 Na2 Na1 -174.4(2) . 4_576
Na2 Na1 Na2 Na1 75.9(3) 4_575 4_576
O3 Na1 O1 C13 -43.8(5) 2_655 .
O6 Na1 O1 C13 121.5(5) 3_575 .
O2 Na1 O1 C13 60.0(5) . .
O7 Na1 O1 C13 -141.6(5) . .
C6 Na1 O1 C13 -149.1(5) . .
Na2 Na1 O1 C13 77.4(5) 4_575 .
Na2 Na1 O1 C13 -153.7(6) . .
O3 Na1 O1 Na2 109.9(2) 2_655 .
O6 Na1 O1 Na2 -84.8(3) 3_575 .
O2 Na1 O1 Na2 -146.3(2) . .
O7 Na1 O1 Na2 12.05(19) . .
C13 Na1 O1 Na2 153.7(6) . .
C6 Na1 O1 Na2 4.6(2) . .
Na2 Na1 O1 Na2 -128.87(16) 4_575 .
O8 Na2 O1 C13 -174.5(6) . .
O7 Na2 O1 C13 129.7(7) . .
O2 Na2 O1 C13 5.9(7) 4_576 .
O6 Na2 O1 C13 -79.8(7) 2_545 .
Na1 Na2 O1 C13 -37.5(7) 4_576 .
Na1 Na2 O1 C13 142.1(8) . .
O8 Na2 O1 Na1 43.3(3) . .
O7 Na2 O1 Na1 -12.40(19) . .
O2 Na2 O1 Na1 -136.23(19) 4_576 .
O6 Na2 O1 Na1 138.06(19) 2_545 .
Na1 Na2 O1 Na1 -179.64(15) 4_576 .
O3 Na1 O2 C10 51.4(6) 2_655 .
O1 Na1 O2 C10 -46.4(5) . .
O6 Na1 O2 C10 172.3(5) 3_575 .
O7 Na1 O2 C10 -87.9(6) . .
C13 Na1 O2 C10 -25.1(5) . .
C6 Na1 O2 C10 -130.4(5) . .
Na2 Na1 O2 C10 157.9(6) 4_575 .
Na2 Na1 O2 C10 -69.4(5) . .
O3 Na1 O2 Na2 -106.4(2) 2_655 4_575
O1 Na1 O2 Na2 155.7(2) . 4_575
O6 Na1 O2 Na2 14.44(19) 3_575 4_575
O7 Na1 O2 Na2 114.2(3) . 4_575
C13 Na1 O2 Na2 177.0(2) . 4_575
C6 Na1 O2 Na2 71.7(4) . 4_575
Na2 Na1 O2 Na2 132.73(15) . 4_575
O8 Na2 O7 C6 5.1(6) . .
O1 Na2 O7 C6 144.7(6) . .
O2 Na2 O7 C6 -112.6(6) 4_576 .
O6 Na2 O7 C6 41.5(8) 2_545 .
Na1 Na2 O7 C6 -117.3(8) 4_576 .
Na1 Na2 O7 C6 132.7(7) . .
O8 Na2 O7 Na1 -127.7(2) . .
O1 Na2 O7 Na1 11.96(18) . .
O2 Na2 O7 Na1 114.7(2) 4_576 .
O6 Na2 O7 Na1 -91.2(4) 2_545 .
Na1 Na2 O7 Na1 109.9(7) 4_576 .
O3 Na1 O7 C6 98.4(5) 2_655 .
O1 Na1 O7 C6 -160.2(5) . .
O6 Na1 O7 C6 -25.8(5) 3_575 .
O2 Na1 O7 C6 -120.8(5) . .
C13 Na1 O7 C6 -173.7(5) . .
Na2 Na1 O7 C6 -46.1(5) 4_575 .
Na2 Na1 O7 C6 -148.0(5) . .
O3 Na1 O7 Na2 -113.6(2) 2_655 .
O1 Na1 O7 Na2 -12.24(19) . .
O6 Na1 O7 Na2 122.20(19) 3_575 .
O2 Na1 O7 Na2 27.2(4) . .
C13 Na1 O7 Na2 -25.7(2) . .
C6 Na1 O7 Na2 148.0(5) . .
Na2 Na1 O7 Na2 101.9(2) 4_575 .
O7 Na2 O8 C7 -9.3(9) . .
O1 Na2 O8 C7 -69.6(10) . .
O2 Na2 O8 C7 109.9(9) 4_576 .
O6 Na2 O8 C7 -172.1(10) 2_545 .
Na1 Na2 O8 C7 158.8(9) 4_576 .
Na1 Na2 O8 C7 -42.4(10) . .
Na1 O6 C4 C3 49.2(8) 3_575 .
Na2 O6 C4 C3 -75.1(7) 2 .
Na1 O6 C4 C5 -129.9(6) 3_575 .
Na2 O6 C4 C5 105.7(6) 2 .
C6 C5 C4 O6 177.5(6) . .
C7 C5 C4 O6 -2.9(10) . .
C6 C5 C4 C3 -1.6(9) . .
C7 C5 C4 C3 178.0(6) . .
O6 C4 C3 C2 -179.9(6) . .
C5 C4 C3 C2 -0.7(10) . .
Na1 O3 C12 O4 6.1(13) 2_645 .
Na1 O3 C12 C11 -176.6(5) 2_645 .
C15 O4 C12 O3 -176.9(7) . .
C15 O4 C12 C11 5.6(10) . .
O3 C12 C11 C13 175.5(7) . .
O4 C12 C11 C13 -7.2(9) . .
O3 C12 C11 C10 -6.1(11) . .
O4 C12 C11 C10 171.1(6) . .
Na1 O1 C13 C14 123.3(5) . .
Na2 O1 C13 C14 -14.3(10) . .
Na1 O1 C13 C11 -57.6(8) . .
Na2 O1 C13 C11 164.8(5) . .
Na2 O1 C13 Na1 -137.6(8) . .
C15 C14 C13 O1 179.0(6) . .
C15 C14 C13 C11 -0.2(10) . .
C15 C14 C13 Na1 -132.6(6) . .
C12 C11 C13 O1 -174.4(6) . .
C10 C11 C13 O1 7.2(10) . .
C12 C11 C13 C14 4.7(9) . .
C10 C11 C13 C14 -173.6(6) . .
C12 C11 C13 Na1 150.0(5) . .
C10 C11 C13 Na1 -28.3(6) . .
O3 Na1 C13 O1 137.3(5) 2_655 .
O6 Na1 C13 O1 -82.3(6) 3_575 .
O2 Na1 C13 O1 -111.6(5) . .
O7 Na1 C13 O1 38.6(5) . .
C6 Na1 C13 O1 35.8(5) . .
Na2 Na1 C13 O1 -109.5(5) 4_575 .
Na2 Na1 C13 O1 19.7(4) . .
O3 Na1 C13 C14 53.2(5) 2_655 .
O1 Na1 C13 C14 -84.1(7) . .
O6 Na1 C13 C14 -166.4(5) 3_575 .
O2 Na1 C13 C14 164.3(6) . .
O7 Na1 C13 C14 -45.5(6) . .
C6 Na1 C13 C14 -48.3(6) . .
Na2 Na1 C13 C14 166.4(5) 4_575 .
Na2 Na1 C13 C14 -64.5(5) . .
O3 Na1 C13 C11 -86.0(4) 2_655 .
O1 Na1 C13 C11 136.7(7) . .
O6 Na1 C13 C11 54.4(6) 3_575 .
O2 Na1 C13 C11 25.1(4) . .
O7 Na1 C13 C11 175.3(4) . .
C6 Na1 C13 C11 172.5(4) . .
Na2 Na1 C13 C11 27.2(4) 4_575 .
Na2 Na1 C13 C11 156.4(5) . .
Na2 O8 C7 C5 11.9(14) . .
Na2 O8 C7 C8 -165.6(8) . .
C6 C5 C7 O8 -6.4(11) . .
C4 C5 C7 O8 174.0(7) . .
C6 C5 C7 C8 171.0(8) . .
C4 C5 C7 C8 -8.6(11) . .
C4 C3 C2 O5 1.6(11) . .
C4 C3 C2 C1 -176.5(7) . .
C6 O5 C2 C3 -0.2(10) . .
C6 O5 C2 C1 177.9(7) . .
C13 C14 C15 O4 -1.6(10) . .
C13 C14 C15 C16 175.5(6) . .
C12 O4 C15 C14 -1.2(11) . .
C12 O4 C15 C16 -178.3(7) . .
Na2 O7 C6 C5 -4.9(11) . .
Na1 O7 C6 C5 122.9(6) . .
Na2 O7 C6 O5 175.6(4) . .
Na1 O7 C6 O5 -56.7(6) . .
Na2 O7 C6 Na1 -127.8(7) . .
C4 C5 C6 O7 -176.7(6) . .
C7 C5 C6 O7 3.7(10) . .
C4 C5 C6 O5 2.9(9) . .
C7 C5 C6 O5 -176.8(6) . .
C4 C5 C6 Na1 -115.8(6) . .
C7 C5 C6 Na1 64.6(9) . .
C2 O5 C6 O7 177.6(6) . .
C2 O5 C6 C5 -2.0(9) . .
C2 O5 C6 Na1 140.8(6) . .
O3 Na1 C6 O7 -85.7(5) 2_655 .
O1 Na1 C6 O7 20.1(5) . .
O6 Na1 C6 O7 154.2(5) 3_575 .
O2 Na1 C6 O7 96.1(6) . .
C13 Na1 C6 O7 7.3(5) . .
Na2 Na1 C6 O7 146.5(4) 4_575 .
Na2 Na1 C6 O7 23.7(4) . .
O3 Na1 C6 C5 174.5(6) 2_655 .
O1 Na1 C6 C5 -79.6(6) . .
O6 Na1 C6 C5 54.5(6) 3_575 .
O2 Na1 C6 C5 -3.6(8) . .
O7 Na1 C6 C5 -99.8(8) . .
C13 Na1 C6 C5 -92.5(6) . .
Na2 Na1 C6 C5 46.7(7) 4_575 .
Na2 Na1 C6 C5 -76.1(6) . .
O3 Na1 C6 O5 45.4(4) 2_655 .
O1 Na1 C6 O5 151.2(4) . .
O6 Na1 C6 O5 -74.7(4) 3_575 .
O2 Na1 C6 O5 -132.8(4) . .
O7 Na1 C6 O5 131.0(7) . .
C13 Na1 C6 O5 138.3(4) . .
Na2 Na1 C6 O5 -82.5(4) 4_575 .
Na2 Na1 C6 O5 154.7(4) . .
Na1 O2 C10 C11 20.3(9) . .
Na2 O2 C10 C11 168.6(4) 4_575 .
Na1 O2 C10 C9 -158.9(5) . .
Na2 O2 C10 C9 -10.6(10) 4_575 .
C13 C11 C10 O2 14.4(10) . .
C12 C11 C10 O2 -163.9(6) . .
C13 C11 C10 C9 -166.4(7) . .
C12 C11 C10 C9 15.2(10) . .
